data_7714265
loop_
_publ_author_name
'Zhu, Shuang-Shuang'
'Xie, Zhenlang'
'Deng, Lan'
'Wang, Si-Yuan'
'Ni, Lubin'
'Zhou, Zhao-Hui'

_publ_section_title
;
 Protonated and deprotonated vanadyl imidazole tartrates for the mimics of
 the vanadium coordination in FeV-cofactor of V-nitrogenase
;
_journal_name_full 'Dalton Transactions'
_journal_paper_doi 10.1039/D3DT02903D
_journal_year 2023
_chemical_absolute_configuration rmad
_chemical_formula_moiety 'C22 H26 N12 O8 V2, 4(H2 O)'
_chemical_formula_sum 'C22 H34 N12 O12 V2'
_chemical_formula_weight 760.49
_space_group_crystal_system monoclinic
_space_group_IT_number 4
_space_group_name_Hall 'P 2yb'
_space_group_name_H-M_alt 'P 1 21 1'
_atom_sites_solution_hydrogens mixed
_atom_sites_solution_primary dual
_audit_creation_date 2018-08-12
_audit_creation_method
;
Olex2 1.2
(compiled 2018.05.29 svn.r3508 for OlexSys, GUI svn.r5506)
;
_audit_update_record
;
2018-08-25 deposited with the CCDC.	2023-10-16 downloaded from the CCDC.
;
_cell_angle_alpha 90
_cell_angle_beta 109.4050(10)
_cell_angle_gamma 90
_cell_formula_units_Z 2
_cell_length_a 10.16620(10)
_cell_length_b 13.61250(10)
_cell_length_c 12.80470(10)
_cell_measurement_reflns_used 19341
_cell_measurement_temperature 100.00(10)
_cell_measurement_theta_max 77.4960
_cell_measurement_theta_min 4.5920
_cell_volume 1671.35(3)
_computing_cell_refinement 'CrysAlisPro 1.171.39.46 (Rigaku OD, 2018)'
_computing_data_collection 'CrysAlisPro 1.171.39.46 (Rigaku OD, 2018)'
_computing_data_reduction 'CrysAlisPro 1.171.39.46 (Rigaku OD, 2018)'
_computing_molecular_graphics 'Olex2 (Dolomanov et al., 2009)'
_computing_publication_material 'Olex2 (Dolomanov et al., 2009)'
_computing_structure_refinement 'ShelXL (Sheldrick, 2015)'
_computing_structure_solution 'ShelXT (Sheldrick, 2015)'
_diffrn_ambient_environment N~2~
_diffrn_ambient_temperature 100.00(10)
_diffrn_detector 'CCD plate'
_diffrn_detector_type HyPix
_diffrn_measured_fraction_theta_full 0.999
_diffrn_measured_fraction_theta_max 0.987
_diffrn_measurement_details
;
List of Runs (angles in degrees, time in seconds):

  # Type    Start    End  Width  t~exp~   \w     \q     \k     \f   Frames
#--------------------------------------------------------------------------
  1  \w    -56.00  24.00   0.50    0.10    --  -47.96  57.00  30.00  160
  2  \w    -59.00  25.00   0.50    0.10    --  -47.96  57.00 150.00  168
  3  \w    -60.00  22.00   0.50    0.10    --  -47.96  57.00 -90.00  164
  4  \w   -115.00 -85.00   0.50    0.10    --  -47.96-125.00 150.00   60
  5  \w     49.00  78.00   0.50    0.10    --   47.96  57.00 -30.00   58
  6  \w     80.00 120.00   0.50    0.10    --   47.96  57.00 -30.00   80
  7  \w     14.00  55.00   0.50    0.10    --   47.96 -19.00  30.00   82
  8  \w   -113.00 -87.00   0.50    0.39    --  -86.25 -94.00-120.00   52
  9  \w   -130.00 -91.00   0.50    0.39    --  -86.25-125.00  60.00   78
 10  \w     38.00  64.00   0.50    0.39    --  107.75-125.00-150.00   52
 11  \w     92.00 165.00   0.50    0.39    --  107.75  61.00-150.00  146
 12  \w     38.00 112.00   0.50    0.39    --  107.75 -77.00 150.00  148
 13  \w     35.00  65.00   0.50    0.39    --  107.75-125.00  90.00   60
 14  \w    115.00 167.00   0.50    0.39    --  107.75  15.00  90.00  104
 15  \w    102.00 170.00   0.50    0.39    --  107.75 125.00  90.00  136
 16  \w     83.00 109.00   0.50    0.39    --  107.75 -94.00   0.00   52
 17  \w     89.00 121.00   0.50    0.39    --  107.75 -15.00-120.00   64
 18  \w     37.00  63.00   0.50    0.39    --  107.75 -94.00   0.00   52
 19  \w     92.00 162.00   0.50    0.39    --  107.75 125.00  30.00  140
 20  \w     35.00  68.00   0.50    0.39    --  107.75 -61.00   0.00   66
 21  \w     77.00 122.00   0.50    0.39    --  107.75 -61.00   0.00   90
 22  \w     35.00 114.00   0.50    0.39    --  107.75 -30.00 150.00  158
 23  \w     35.00  65.00   0.50    0.39    --  107.75 -15.00-120.00   60
 24  \w     81.00 117.00   0.50    0.39    --  107.75-125.00-180.00   72
 25  \w     96.00 168.00   0.50    0.39    --  107.75  15.00 150.00  144
 26  \w     68.00 117.00   0.50    0.39    --  107.75-125.00   0.00   98
 27  \w     39.00  64.00   0.50    0.39    --  107.75-125.00-180.00   50
 28  \w     77.00 106.00   0.50    0.39    --  107.75-125.00  90.00   58
 29  \w     56.00  83.00   0.50    0.39    --  107.75-125.00 -30.00   54
 30  \w     92.00 121.00   0.50    0.39    --  107.75 125.00 120.00   58
 31  \w    136.00 174.00   0.50    0.39    --  107.75 125.00 120.00   76
 32  \w     38.00  81.00   0.50    0.39    --  107.75 -94.00-120.00   86
 33  \w     88.00 117.00   0.50    0.39    --  107.75-125.00 -30.00   58
 34  \w     77.00 102.00   0.50    0.39    --  107.75 -94.00  90.00   50
 35  \w    100.00 125.00   0.50    0.39    --  107.75  61.00-180.00   50
 36  \w    143.00 170.00   0.50    0.39    --  107.75  61.00-180.00   54
 37  \w     82.00 116.00   0.50    0.39    --  107.75-125.00-150.00   68
 38  \w     39.00  70.00   0.50    0.39    --  107.75 -94.00 150.00   62
 39  \w     83.00 116.00   0.50    0.39    --  107.75-125.00 -60.00   66
 40  \w     99.00 124.00   0.50    0.39    --  107.75  61.00 -60.00   50
 41  \w    148.00 173.00   0.50    0.39    --  107.75  61.00 -60.00   50
 42  \w     79.00 108.00   0.50    0.39    --  107.75 -94.00  60.00   58
 43  \w     45.00 121.00   0.50    0.39    --  107.75 -45.00   0.00  152
;
_diffrn_measurement_device 'four-circle diffractometer'
_diffrn_measurement_device_type 'XtaLAB Synergy, Dualflex, HyPix'
_diffrn_measurement_method '\w scans'
_diffrn_orient_matrix_type 'CrysAlisPro convention (1999,Acta A55,543-557)'
_diffrn_orient_matrix_UB_11 0.0490683000
_diffrn_orient_matrix_UB_12 -0.1048780000
_diffrn_orient_matrix_UB_13 -0.0134726000
_diffrn_orient_matrix_UB_21 -0.1127018000
_diffrn_orient_matrix_UB_22 -0.0424005000
_diffrn_orient_matrix_UB_23 0.0431872000
_diffrn_orient_matrix_UB_31 -0.1034435000
_diffrn_orient_matrix_UB_32 -0.0035623000
_diffrn_orient_matrix_UB_33 -0.1192663000
_diffrn_radiation_monochromator mirror
_diffrn_radiation_probe x-ray
_diffrn_radiation_type CuK\a
_diffrn_radiation_wavelength 1.54184
_diffrn_reflns_av_R_equivalents 0.0301
_diffrn_reflns_av_unetI/netI 0.0288
_diffrn_reflns_Laue_measured_fraction_full 0.999
_diffrn_reflns_Laue_measured_fraction_max 0.987
_diffrn_reflns_limit_h_max 12
_diffrn_reflns_limit_h_min -12
_diffrn_reflns_limit_k_max 16
_diffrn_reflns_limit_k_min -17
_diffrn_reflns_limit_l_max 15
_diffrn_reflns_limit_l_min -16
_diffrn_reflns_number 22233
_diffrn_reflns_point_group_measured_fraction_full 0.983
_diffrn_reflns_point_group_measured_fraction_max 0.960
_diffrn_reflns_theta_full 67.684
_diffrn_reflns_theta_max 77.854
_diffrn_reflns_theta_min 3.660
_diffrn_source 'micro-focus sealed X-ray tube'
_diffrn_source_type 'PhotonJet (Cu) X-ray Source'
_exptl_absorpt_coefficient_mu 5.352
_exptl_absorpt_correction_T_max 1.00000
_exptl_absorpt_correction_T_min 0.69398
_exptl_absorpt_correction_type multi-scan
_exptl_absorpt_process_details
;
CrysAlisPro 1.171.39.46 (Rigaku Oxford Diffraction, 2018)
Empirical absorption correction using spherical harmonics,
 implemented in SCALE3 ABSPACK scaling algorithm.
;
_exptl_crystal_colour violet
_exptl_crystal_colour_primary violet
_exptl_crystal_density_diffrn 1.511
_exptl_crystal_description block
_exptl_crystal_F_000 784
_exptl_crystal_size_max 0.1
_exptl_crystal_size_mid 0.1
_exptl_crystal_size_min 0.1
_refine_diff_density_max 0.232
_refine_diff_density_min -0.390
_refine_diff_density_rms 0.052
_refine_ls_abs_structure_details
;
 Flack x determined using 2992 quotients [(I+)-(I-)]/[(I+)+(I-)]
 (Parsons, Flack and Wagner, Acta Cryst. B69 (2013) 249-259).
;
_refine_ls_abs_structure_Flack -0.0019(18)
_refine_ls_extinction_method none
_refine_ls_goodness_of_fit_ref 1.036
_refine_ls_hydrogen_treatment mixed
_refine_ls_matrix_type full
_refine_ls_number_parameters 469
_refine_ls_number_reflns 6846
_refine_ls_number_restraints 2
_refine_ls_restrained_S_all 1.036
_refine_ls_R_factor_all 0.0300
_refine_ls_R_factor_gt 0.0257
_refine_ls_shift/su_max 0.001
_refine_ls_shift/su_mean 0.000
_refine_ls_structure_factor_coef Fsqd
_refine_ls_weighting_details 'w=1/[\s^2^(Fo^2^)+(0.0317P)^2^+1.0622P] where P=(Fo^2^+2Fc^2^)/3'
_refine_ls_weighting_scheme calc
_refine_ls_wR_factor_gt 0.0662
_refine_ls_wR_factor_ref 0.0695
_reflns_Friedel_coverage 0.863
_reflns_Friedel_fraction_full 0.965
_reflns_Friedel_fraction_max 0.929
_reflns_number_gt 6676
_reflns_number_total 6846
_reflns_threshold_expression 'I > 2\s(I)'
_cod_data_source_file d3dt02903d2.cif
_cod_data_source_block exp_673
_cod_database_code 7714265
_shelx_shelxl_version_number 2014/7
_chemical_oxdiff_formula 'C46 H64 N22 O24 V4 '
_shelx_space_group_comment
;
The symmetry employed for this shelxl refinement is uniquely defined
by the following loop, which should always be used as a source of
symmetry information in preference to the above space-group names.
They are only intended as comments.
;
_shelx_estimated_absorpt_t_max 0.617
_shelx_estimated_absorpt_t_min 0.617
_reflns_odcompleteness_completeness 99.92
_reflns_odcompleteness_iscentric 1
_reflns_odcompleteness_theta 74.33
_olex2_refinement_description
;
1. Fixed Uiso
 At 1.2 times of:
  All C(H) groups, All N(H) groups
2. Restrained distances
 O3W-H3WB
 0.85 with sigma of 0.01
3.a Ternary CH refined with riding coordinates:
 C12(H12A), C1(H1)
3.b Aromatic/amide H refined with riding coordinates:
 N6(H6), N10(H10), N8(H8), N4(H4), N12(H12), C17(H17), C6(H6A), C20(H20),
 C9(H9), C14(H14), C22(H22), C11(H11), C21(H21), C10(H10A), C3(H3), C8(H8A),
 C5(H5), C19(H19), C4(H4A), C18(H18), C7(H7), C16(H16), C15(H15)
;
_olex2_submission_special_instructions 'No special instructions were received'
_oxdiff_exptl_absorpt_empirical_details
;
Empirical correction (ABSPACK) includes:
- Absorption correction using spherical harmonics
- Frame scaling
;
_oxdiff_exptl_absorpt_empirical_full_max 1.695
_oxdiff_exptl_absorpt_empirical_full_min 0.715

loop_
_space_group_symop_operation_xyz
'x, y, z'
'-x, y+1/2, -z'

loop_
_atom_site_label
_atom_site_type_symbol
_atom_site_fract_x
_atom_site_fract_y
_atom_site_fract_z
_atom_site_U_iso_or_equiv
_atom_site_adp_type
_atom_site_occupancy
_atom_site_site_symmetry_order
_atom_site_calc_flag
_atom_site_refinement_flags_posn
_atom_site_refinement_flags_adp
_atom_site_refinement_flags_occupancy
_atom_site_disorder_assembly
_atom_site_disorder_group
V1 V 0.29130(5) 0.29926(3) 0.22814(3) 0.01400(10) Uani 1 1 d . . . . .
V2 V 0.24257(4) 0.73271(3) 0.25749(3) 0.01398(10) Uani 1 1 d . . . . .
O3 O 0.3084(2) 0.47813(16) -0.02871(15) 0.0180(4) Uani 1 1 d . . . . .
O6 O 0.44803(19) 0.68424(15) 0.34125(15) 0.0166(4) Uani 1 1 d . . . . .
O5 O 0.25585(19) 0.61723(14) 0.16797(15) 0.0148(4) Uani 1 1 d . . . . .
O7 O 0.6218(2) 0.60329(15) 0.31007(16) 0.0182(4) Uani 1 1 d . . . . .
O1 O 0.38575(19) 0.42803(14) 0.25920(15) 0.0149(4) Uani 1 1 d . . . . .
O2 O 0.2402(2) 0.36254(15) 0.06485(16) 0.0186(4) Uani 1 1 d . . . . .
O4 O 0.3349(2) 0.25159(15) 0.34976(16) 0.0193(4) Uani 1 1 d . . . . .
O8 O 0.0874(2) 0.77334(15) 0.19189(16) 0.0195(4) Uani 1 1 d . . . . .
O1W O 0.7458(3) 0.6263(2) 0.1534(2) 0.0302(5) Uani 1 1 d . . . . .
O4W O 0.2091(2) 0.19938(19) 0.5062(2) 0.0279(5) Uani 1 1 d . . . . .
O2W O 0.1687(3) 0.3293(2) 0.8122(2) 0.0366(6) Uani 1 1 d . . . . .
N6 N -0.0653(3) 0.4685(2) 0.2177(2) 0.0230(5) Uani 1 1 d . . . . .
H6 H -0.1137 0.5217 0.2024 0.028 Uiso 1 1 calc R . . . .
O3W O 0.2217(3) 0.3694(2) 0.6181(2) 0.0391(6) Uani 1 1 d D . . . .
N3 N 0.1605(3) 0.18436(18) 0.1419(2) 0.0189(5) Uani 1 1 d . . . . .
N9 N 0.2938(2) 0.83893(18) 0.38384(19) 0.0179(5) Uani 1 1 d . . . . .
N11 N 0.1804(2) 0.64580(19) 0.3686(2) 0.0177(5) Uani 1 1 d . . . . .
N10 N 0.3995(3) 0.91202(19) 0.5421(2) 0.0196(5) Uani 1 1 d . . . . .
H10 H 0.4638 0.9284 0.6026 0.024 Uiso 1 1 calc R . . . .
N1 N 0.4640(2) 0.2328(2) 0.1943(2) 0.0197(5) Uani 1 1 d . . . . .
N7 N 0.3349(2) 0.82039(18) 0.16349(19) 0.0184(5) Uani 1 1 d . . . . .
N5 N 0.1048(3) 0.36313(19) 0.2359(2) 0.0185(5) Uani 1 1 d . . . . .
N2 N 0.5911(3) 0.1439(2) 0.1207(2) 0.0260(6) Uani 1 1 d . . . . .
N8 N 0.4820(3) 0.9038(2) 0.1064(3) 0.0301(6) Uani 1 1 d . . . . .
H8 H 0.5586 0.9301 0.1056 0.036 Uiso 1 1 calc R . . . .
N4 N -0.0277(3) 0.1171(2) 0.0259(2) 0.0233(5) Uani 1 1 d . . . . .
H4 H -0.1017 0.1095 -0.0307 0.028 Uiso 1 1 calc R . . . .
N12 N 0.1708(3) 0.5319(2) 0.4868(2) 0.0244(5) Uani 1 1 d . . . . .
H12 H 0.1898 0.4794 0.5265 0.029 Uiso 1 1 calc R . . . .
C12 C 0.3917(3) 0.5888(2) 0.1771(2) 0.0143(5) Uani 1 1 d . . . . .
H12A H 0.4143 0.6185 0.1155 0.017 Uiso 1 1 calc R . . . .
C13 C 0.4963(3) 0.6271(2) 0.2848(2) 0.0150(5) Uani 1 1 d . . . . .
C2 C 0.3109(3) 0.4374(2) 0.0602(2) 0.0151(5) Uani 1 1 d . . . . .
C17 C 0.4112(3) 0.8456(2) 0.4685(2) 0.0187(5) Uani 1 1 d . . . . .
H17 H 0.4912 0.8091 0.4760 0.022 Uiso 1 1 calc R . . . .
C6 C 0.0563(3) 0.1954(2) 0.0482(2) 0.0186(6) Uani 1 1 d . . . . .
H6A H 0.0429 0.2507 0.0033 0.022 Uiso 1 1 calc R . . . .
C1 C 0.4079(3) 0.4770(2) 0.1705(2) 0.0140(5) Uani 1 1 d . . . . .
H1 H 0.5040 0.4637 0.1739 0.017 Uiso 1 1 calc R . . . .
C20 C 0.2354(3) 0.5622(2) 0.4175(3) 0.0212(6) Uani 1 1 d . . . . .
H20 H 0.3090 0.5294 0.4051 0.025 Uiso 1 1 calc R . . . .
C9 C 0.0580(3) 0.4528(2) 0.2046(2) 0.0194(6) Uani 1 1 d . . . . .
H9 H 0.1051 0.4992 0.1770 0.023 Uiso 1 1 calc R . . . .
C14 C 0.4649(3) 0.8498(2) 0.1881(3) 0.0253(6) Uani 1 1 d . . . . .
H14 H 0.5357 0.8349 0.2538 0.030 Uiso 1 1 calc R . . . .
C22 C 0.0751(3) 0.6687(2) 0.4108(3) 0.0222(6) Uani 1 1 d . . . . .
H22 H 0.0177 0.7236 0.3918 0.027 Uiso 1 1 calc R . . . .
C11 C 0.0051(3) 0.3191(3) 0.2713(3) 0.0309(7) Uani 1 1 d . . . . .
H11 H 0.0093 0.2554 0.2984 0.037 Uiso 1 1 calc R . . . .
C21 C 0.0687(3) 0.5988(3) 0.4840(3) 0.0255(6) Uani 1 1 d . . . . .
H21 H 0.0076 0.5965 0.5242 0.031 Uiso 1 1 calc R . . . .
C10 C -0.1002(4) 0.3836(3) 0.2602(3) 0.0344(8) Uani 1 1 d . . . . .
H10A H -0.1806 0.3725 0.2780 0.041 Uiso 1 1 calc R . . . .
C3 C 0.4679(3) 0.1889(3) 0.1042(3) 0.0266(7) Uani 1 1 d . . . . .
H3 H 0.3947 0.1889 0.0372 0.032 Uiso 1 1 calc R . . . .
C8 C 0.1424(4) 0.0941(3) 0.1811(3) 0.0464(11) Uani 1 1 d . . . . .
H8A H 0.2004 0.0660 0.2464 0.056 Uiso 1 1 calc R . . . .
C5 C 0.5909(4) 0.2130(3) 0.2732(3) 0.0368(9) Uani 1 1 d . . . . .
H5 H 0.6183 0.2338 0.3465 0.044 Uiso 1 1 calc R . . . .
C19 C 0.2015(3) 0.9040(2) 0.4057(3) 0.0251(6) Uani 1 1 d . . . . .
H19 H 0.1100 0.9149 0.3604 0.030 Uiso 1 1 calc R . . . .
C4 C 0.6702(4) 0.1585(3) 0.2282(3) 0.0373(8) Uani 1 1 d . . . . .
H4A H 0.7604 0.1358 0.2637 0.045 Uiso 1 1 calc R . . . .
C18 C 0.2664(3) 0.9494(2) 0.5039(3) 0.0260(7) Uani 1 1 d . . . . .
H18 H 0.2283 0.9963 0.5383 0.031 Uiso 1 1 calc R . . . .
C7 C 0.0260(5) 0.0516(3) 0.1096(4) 0.0506(12) Uani 1 1 d . . . . .
H7 H -0.0097 -0.0100 0.1165 0.061 Uiso 1 1 calc R . . . .
C16 C 0.2672(4) 0.8578(4) 0.0612(4) 0.0497(12) Uani 1 1 d . . . . .
H16 H 0.1730 0.8491 0.0219 0.060 Uiso 1 1 calc R . . . .
C15 C 0.3570(5) 0.9095(4) 0.0253(4) 0.0584(15) Uani 1 1 d . . . . .
H15 H 0.3369 0.9424 -0.0418 0.070 Uiso 1 1 calc R . . . .
H2 H 0.618(5) 0.110(3) 0.075(4) 0.031(11) Uiso 1 1 d . . . . .
H3WA H 0.181(6) 0.367(4) 0.664(5) 0.048(15) Uiso 1 1 d . . . . .
H4WA H 0.271(5) 0.170(4) 0.561(4) 0.042(13) Uiso 1 1 d . . . . .
H4WB H 0.247(5) 0.209(4) 0.459(4) 0.041(13) Uiso 1 1 d . . . . .
H1WA H 0.711(5) 0.621(4) 0.204(4) 0.043(13) Uiso 1 1 d . . . . .
H1WB H 0.774(6) 0.685(5) 0.160(5) 0.064(18) Uiso 1 1 d . . . . .
H3WB H 0.199(6) 0.317(2) 0.580(4) 0.059(16) Uiso 1 1 d D . . . .
H2WA H 0.200(5) 0.367(4) 0.857(4) 0.036(12) Uiso 1 1 d . . . . .
H2WB H 0.095(5) 0.319(4) 0.808(4) 0.039(13) Uiso 1 1 d . . . . .

loop_
_atom_site_aniso_label
_atom_site_aniso_U_11
_atom_site_aniso_U_22
_atom_site_aniso_U_33
_atom_site_aniso_U_23
_atom_site_aniso_U_13
_atom_site_aniso_U_12
V1 0.0135(2) 0.0152(2) 0.0104(2) 0.00102(17) 0.00007(16) -0.00150(17)
V2 0.0118(2) 0.0158(2) 0.0113(2) -0.00095(17) -0.00024(15) 0.00076(17)
O3 0.0208(10) 0.0211(10) 0.0115(9) 0.0014(8) 0.0049(7) 0.0030(8)
O6 0.0136(9) 0.0199(10) 0.0139(9) -0.0014(7) 0.0013(7) 0.0021(7)
O5 0.0125(8) 0.0160(9) 0.0140(9) -0.0002(7) 0.0017(7) 0.0013(7)
O7 0.0138(9) 0.0207(10) 0.0179(9) 0.0000(8) 0.0021(7) 0.0006(7)
O1 0.0164(9) 0.0157(9) 0.0103(8) 0.0011(7) 0.0014(7) -0.0024(7)
O2 0.0211(10) 0.0187(10) 0.0119(9) -0.0001(7) -0.0002(8) -0.0025(8)
O4 0.0187(9) 0.0200(11) 0.0162(9) 0.0017(7) 0.0017(7) -0.0019(8)
O8 0.0159(9) 0.0242(11) 0.0157(9) -0.0023(8) 0.0018(7) 0.0012(7)
O1W 0.0245(12) 0.0422(16) 0.0251(12) 0.0008(11) 0.0096(10) 0.0057(11)
O4W 0.0217(11) 0.0360(13) 0.0247(11) 0.0104(10) 0.0058(10) 0.0031(9)
O2W 0.0238(13) 0.0553(18) 0.0332(13) -0.0260(13) 0.0127(10) -0.0163(12)
N6 0.0178(12) 0.0271(14) 0.0237(13) -0.0006(10) 0.0062(10) 0.0005(10)
O3W 0.0539(17) 0.0297(14) 0.0321(14) 0.0061(11) 0.0120(13) 0.0002(12)
N3 0.0168(11) 0.0166(12) 0.0172(11) -0.0017(9) -0.0025(9) -0.0041(9)
N9 0.0170(11) 0.0178(11) 0.0150(11) -0.0013(9) 0.0003(9) 0.0016(9)
N11 0.0169(11) 0.0202(12) 0.0164(11) -0.0002(9) 0.0061(9) -0.0005(9)
N10 0.0202(12) 0.0195(12) 0.0137(11) -0.0019(9) -0.0016(9) 0.0006(9)
N1 0.0184(11) 0.0194(11) 0.0195(11) -0.0029(10) 0.0040(9) 0.0013(10)
N7 0.0183(11) 0.0178(12) 0.0179(11) 0.0018(9) 0.0044(9) -0.0015(9)
N5 0.0162(11) 0.0205(12) 0.0187(11) 0.0016(9) 0.0057(9) -0.0017(9)
N2 0.0294(14) 0.0258(14) 0.0249(13) -0.0031(11) 0.0120(11) 0.0033(11)
N8 0.0246(14) 0.0323(15) 0.0365(16) 0.0054(12) 0.0143(12) -0.0051(12)
N4 0.0222(13) 0.0217(12) 0.0180(12) -0.0013(10) -0.0041(10) -0.0058(10)
N12 0.0266(14) 0.0244(13) 0.0226(13) 0.0061(11) 0.0089(11) 0.0016(11)
C12 0.0128(12) 0.0159(13) 0.0128(12) 0.0008(10) 0.0023(10) 0.0003(10)
C13 0.0141(12) 0.0140(12) 0.0151(12) 0.0031(10) 0.0022(10) 0.0004(10)
C2 0.0155(12) 0.0165(13) 0.0122(12) 0.0008(10) 0.0031(10) 0.0041(10)
C17 0.0186(13) 0.0212(14) 0.0127(12) -0.0025(10) 0.0002(10) 0.0015(11)
C6 0.0174(13) 0.0192(13) 0.0155(13) -0.0016(10) 0.0005(11) -0.0034(11)
C1 0.0132(11) 0.0167(13) 0.0113(12) 0.0032(10) 0.0028(9) -0.0002(10)
C20 0.0206(14) 0.0223(15) 0.0217(14) 0.0029(11) 0.0084(12) 0.0019(11)
C9 0.0150(13) 0.0241(15) 0.0191(13) -0.0008(11) 0.0055(11) 0.0026(11)
C14 0.0195(14) 0.0260(16) 0.0284(16) 0.0038(13) 0.0051(12) -0.0030(12)
C22 0.0200(14) 0.0238(15) 0.0249(14) 0.0009(12) 0.0103(12) 0.0025(11)
C11 0.0224(15) 0.0322(19) 0.0416(19) 0.0119(15) 0.0154(14) 0.0013(13)
C21 0.0242(15) 0.0301(17) 0.0235(15) 0.0020(12) 0.0094(12) 0.0007(12)
C10 0.0227(16) 0.042(2) 0.042(2) 0.0088(16) 0.0152(15) -0.0004(14)
C3 0.0290(16) 0.0337(17) 0.0161(13) -0.0005(12) 0.0062(12) 0.0048(13)
C8 0.045(2) 0.0266(18) 0.042(2) 0.0154(16) -0.0204(18) -0.0147(16)
C5 0.0257(16) 0.049(2) 0.0290(17) -0.0155(16) 0.0009(13) 0.0107(15)
C19 0.0189(14) 0.0246(16) 0.0250(15) -0.0071(12) -0.0017(12) 0.0049(12)
C4 0.0234(16) 0.049(2) 0.0341(19) -0.0123(17) 0.0019(14) 0.0089(15)
C18 0.0226(15) 0.0246(16) 0.0262(16) -0.0085(12) 0.0022(12) 0.0037(12)
C7 0.050(2) 0.0287(19) 0.046(2) 0.0141(17) -0.0209(19) -0.0209(18)
C16 0.0254(18) 0.075(3) 0.039(2) 0.032(2) -0.0032(16) -0.0122(19)
C15 0.035(2) 0.091(4) 0.042(2) 0.038(2) 0.0031(18) -0.016(2)

loop_
_atom_type_symbol
_atom_type_description
_atom_type_scat_dispersion_real
_atom_type_scat_dispersion_imag
_atom_type_scat_source
C C 0.0181 0.0091 'International Tables Vol C Tables 4.2.6.8 and 6.1.1.4'
H H 0.0000 0.0000 'International Tables Vol C Tables 4.2.6.8 and 6.1.1.4'
N N 0.0311 0.0180 'International Tables Vol C Tables 4.2.6.8 and 6.1.1.4'
O O 0.0492 0.0322 'International Tables Vol C Tables 4.2.6.8 and 6.1.1.4'
V V 0.0687 2.1097 'International Tables Vol C Tables 4.2.6.8 and 6.1.1.4'

loop_
_geom_angle_atom_site_label_1
_geom_angle_atom_site_label_2
_geom_angle_atom_site_label_3
_geom_angle
_geom_angle_site_symmetry_1
_geom_angle_site_symmetry_3
_geom_angle_publ_flag
O1 V1 O2 77.61(8) . . ?
O1 V1 N3 160.48(9) . . ?
O1 V1 N1 92.24(9) . . ?
O1 V1 N5 90.52(9) . . ?
O4 V1 O1 101.77(9) . . ?
O4 V1 O2 177.97(10) . . ?
O4 V1 N3 97.51(10) . . ?
O4 V1 N1 92.55(10) . . ?
O4 V1 N5 94.79(10) . . ?
N3 V1 O2 83.22(9) . . ?
N3 V1 N1 89.87(10) . . ?
N3 V1 N5 84.87(10) . . ?
N1 V1 O2 85.56(9) . . ?
N5 V1 O2 87.15(9) . . ?
N5 V1 N1 171.47(9) . . ?
O6 V2 N7 85.11(9) . . ?
O5 V2 O6 78.43(8) . . ?
O5 V2 N9 161.11(9) . . ?
O5 V2 N11 92.22(9) . . ?
O5 V2 N7 89.43(9) . . ?
O8 V2 O6 177.94(10) . . ?
O8 V2 O5 102.32(9) . . ?
O8 V2 N9 96.55(10) . . ?
O8 V2 N11 94.76(10) . . ?
O8 V2 N7 92.97(10) . . ?
N9 V2 O6 82.74(9) . . ?
N9 V2 N11 85.39(10) . . ?
N9 V2 N7 90.37(10) . . ?
N11 V2 O6 87.12(9) . . ?
N11 V2 N7 171.56(10) . . ?
C13 O6 V2 114.05(17) . . ?
C12 O5 V2 115.27(16) . . ?
C1 O1 V1 117.27(16) . . ?
C2 O2 V1 114.24(17) . . ?
C9 N6 C10 107.0(3) . . ?
C6 N3 V1 124.6(2) . . ?
C6 N3 C8 105.8(3) . . ?
C8 N3 V1 127.9(2) . . ?
C17 N9 V2 127.1(2) . . ?
C17 N9 C19 106.1(2) . . ?
C19 N9 V2 125.7(2) . . ?
C20 N11 V2 128.8(2) . . ?
C20 N11 C22 105.5(2) . . ?
C22 N11 V2 125.6(2) . . ?
C17 N10 C18 107.8(2) . . ?
C3 N1 V1 129.5(2) . . ?
C3 N1 C5 105.2(3) . . ?
C5 N1 V1 124.5(2) . . ?
C14 N7 V2 129.3(2) . . ?
C14 N7 C16 105.3(3) . . ?
C16 N7 V2 125.4(2) . . ?
C9 N5 V1 127.0(2) . . ?
C9 N5 C11 105.7(3) . . ?
C11 N5 V1 127.2(2) . . ?
C3 N2 C4 107.4(3) . . ?
C14 N8 C15 107.5(3) . . ?
C6 N4 C7 107.0(3) . . ?
C20 N12 C21 108.2(3) . . ?
O5 C12 C13 110.6(2) . . ?
O5 C12 C1 113.0(2) . . ?
C13 C12 C1 109.5(2) . . ?
O6 C13 C12 116.1(2) . . ?
O7 C13 O6 124.5(3) . . ?
O7 C13 C12 119.4(2) . . ?
O3 C2 O2 123.9(3) . . ?
O3 C2 C1 119.6(2) . . ?
O2 C2 C1 116.5(2) . . ?
N9 C17 N10 110.9(3) . . ?
N3 C6 N4 111.5(3) . . ?
O1 C1 C12 112.2(2) . . ?
O1 C1 C2 110.7(2) . . ?
C2 C1 C12 110.7(2) . . ?
N11 C20 N12 110.9(3) . . ?
N5 C9 N6 111.6(3) . . ?
N7 C14 N8 111.2(3) . . ?
C21 C22 N11 109.5(3) . . ?
C10 C11 N5 109.1(3) . . ?
C22 C21 N12 106.0(3) . . ?
C11 C10 N6 106.7(3) . . ?
N1 C3 N2 111.6(3) . . ?
C7 C8 N3 109.2(3) . . ?
C4 C5 N1 109.9(3) . . ?
C18 C19 N9 108.9(3) . . ?
C5 C4 N2 105.9(3) . . ?
C19 C18 N10 106.2(3) . . ?
N4 C7 C8 106.5(3) . . ?
C15 C16 N7 109.9(3) . . ?
C16 C15 N8 106.2(3) . . ?

loop_
_geom_bond_atom_site_label_1
_geom_bond_atom_site_label_2
_geom_bond_distance
_geom_bond_site_symmetry_2
_geom_bond_publ_flag
V1 O1 1.975(2) . ?
V1 O2 2.159(2) . ?
V1 O4 1.608(2) . ?
V1 N3 2.111(2) . ?
V1 N1 2.143(2) . ?
V1 N5 2.118(3) . ?
V2 O6 2.1118(19) . ?
V2 O5 1.976(2) . ?
V2 O8 1.618(2) . ?
V2 N9 2.102(2) . ?
V2 N11 2.103(2) . ?
V2 N7 2.122(2) . ?
O3 C2 1.260(3) . ?
O6 C13 1.267(3) . ?
O5 C12 1.402(3) . ?
O7 C13 1.250(3) . ?
O1 C1 1.398(3) . ?
O2 C2 1.260(4) . ?
N6 C9 1.337(4) . ?
N6 C10 1.374(5) . ?
N3 C6 1.319(4) . ?
N3 C8 1.362(4) . ?
N9 C17 1.322(4) . ?
N9 C19 1.385(4) . ?
N11 C20 1.329(4) . ?
N11 C22 1.386(4) . ?
N10 C17 1.340(4) . ?
N10 C18 1.375(4) . ?
N1 C3 1.312(4) . ?
N1 C5 1.376(4) . ?
N7 C14 1.315(4) . ?
N7 C16 1.360(4) . ?
N5 C9 1.323(4) . ?
N5 C11 1.378(4) . ?
N2 C3 1.346(4) . ?
N2 C4 1.359(5) . ?
N8 C14 1.337(4) . ?
N8 C15 1.349(5) . ?
N4 C6 1.335(4) . ?
N4 C7 1.361(5) . ?
N12 C20 1.333(4) . ?
N12 C21 1.372(4) . ?
C12 C13 1.526(4) . ?
C12 C1 1.536(4) . ?
C2 C1 1.527(4) . ?
C22 C21 1.352(5) . ?
C11 C10 1.355(5) . ?
C8 C7 1.362(5) . ?
C5 C4 1.357(5) . ?
C19 C18 1.359(4) . ?
C16 C15 1.349(6) . ?
